data_7019329
loop_
_publ_author_name
'Smythe, Nathan C.'
'Butler, Derek P.'
'Moore, Curtis E.'
'McGowan, William R.'
'Rheingold, Arnold L.'
'Beauvais, Laurance G.'

_publ_section_title
;
 A heterobimetallic metal-organic framework with tunable reactive metal
 sites: synthesis, characterization, and reactivity.
;
_journal_issue 26
_journal_name_full 'Dalton transactions (Cambridge, England : 2003)'
_journal_page_first 7855
_journal_page_last 7858
_journal_paper_doi 10.1039/c2dt30184a
_journal_volume 41
_journal_year 2012
_chemical_formula_moiety 'C48 H26 Cd N4 O9 Zn'
_chemical_formula_sum 'C48 H26 Cd N4 O9 Zn'
_chemical_formula_weight 980.50
_chemical_name_systematic
;
?
;
_space_group_crystal_system monoclinic
_space_group_IT_number 14
_space_group_name_Hall '-P 2yn'
_space_group_name_H-M_alt 'P 1 21/n 1'
_symmetry_space_group_name_Hall '-P 2yn'
_symmetry_space_group_name_H-M 'P 1 21/n 1'
_atom_sites_solution_hydrogens geom
_atom_sites_solution_primary direct
_atom_sites_solution_secondary difmap
_audit_creation_date 2012-01-06
_audit_creation_method
;
Olex2 1.1
(compiled Nov 1 2011 20:42:30, GUI svn.r3906)
;
_cell_angle_alpha 90.00
_cell_angle_beta 99.624(6)
_cell_angle_gamma 90.00
_cell_formula_units_Z 4
_cell_length_a 18.255(4)
_cell_length_b 9.3888(19)
_cell_length_c 34.534(7)
_cell_measurement_reflns_used 9855
_cell_measurement_temperature 100(2)
_cell_measurement_theta_max 26.315
_cell_measurement_theta_min 3.263
_cell_volume 5836(2)
_computing_cell_refinement 'Bruker SMART'
_computing_data_collection 'Bruker SMART'
_computing_data_reduction 'SAINT v7.68A (Bruker, 2009)'
_computing_molecular_graphics
;
O. V. Dolomanov, L. J. Bourhis, R. J. Gildea, J. A. K. Howard and H. Puschmann,
OLEX2: a complete structure solution, refinement and analysis program.
J. Appl. Cryst. (2009). 42, 339-341.
;
_computing_publication_material
;
O. V. Dolomanov, L. J. Bourhis, R. J. Gildea, J. A. K. Howard and H. Puschmann,
OLEX2: a complete structure solution, refinement and analysis program.
J. Appl. Cryst. (2009). 42, 339-341.
;
_computing_structure_refinement
;
XL, G.M. Sheldrick, Acta Cryst.
(2008). A64, 112-122
;
_computing_structure_solution 'SHELXS-97 (Sheldrick, 2008)'
_diffrn_ambient_temperature 100.15
_diffrn_measured_fraction_theta_full 0.863
_diffrn_measured_fraction_theta_max 0.863
_diffrn_measurement_device_type 'Bruker APEX II'
_diffrn_measurement_method 'phi and omega scans'
_diffrn_radiation_monochromator graphite
_diffrn_radiation_type 'MO K\a'
_diffrn_radiation_wavelength 0.71073
_diffrn_reflns_av_R_equivalents 0.0957
_diffrn_reflns_av_unetI/netI 0.0546
_diffrn_reflns_limit_h_max 9
_diffrn_reflns_limit_h_min -18
_diffrn_reflns_limit_k_max 9
_diffrn_reflns_limit_k_min -9
_diffrn_reflns_limit_l_max 36
_diffrn_reflns_limit_l_min -36
_diffrn_reflns_number 23675
_diffrn_reflns_theta_full 21.97
_diffrn_reflns_theta_max 21.97
_diffrn_reflns_theta_min 8.53
_diffrn_source 'fine-focus sealed tube'
_diffrn_source_current 30.0
_diffrn_source_power 1.5
_diffrn_source_voltage 50.0
_exptl_absorpt_coefficient_mu 0.821
_exptl_absorpt_correction_T_max 0.9137
_exptl_absorpt_correction_T_min 0.8248
_exptl_absorpt_correction_type multi-scan
_exptl_absorpt_process_details SADABS
_exptl_crystal_colour purple
_exptl_crystal_density_diffrn 1.116
_exptl_crystal_density_meas ?
_exptl_crystal_density_method 'not measured'
_exptl_crystal_description 'irregular blocks'
_exptl_crystal_F_000 1968
_exptl_crystal_size_max 0.24
_exptl_crystal_size_mid 0.15
_exptl_crystal_size_min 0.11
_refine_diff_density_max 4.112
_refine_diff_density_min -1.363
_refine_diff_density_rms 0.141
_refine_ls_extinction_coef 0.0069(14)
_refine_ls_extinction_expression Fc^*^=kFc[1+0.001xFc^2^\l^3^/sin(2\q)]^-1/4^
_refine_ls_extinction_method SHELXL
_refine_ls_goodness_of_fit_ref 1.007
_refine_ls_hydrogen_treatment mixed
_refine_ls_matrix_type full
_refine_ls_number_parameters 575
_refine_ls_number_reflns 6142
_refine_ls_number_restraints 47
_refine_ls_restrained_S_all 1.008
_refine_ls_R_factor_all 0.1249
_refine_ls_R_factor_gt 0.1157
_refine_ls_shift/su_max 0.368
_refine_ls_shift/su_mean 0.006
_refine_ls_structure_factor_coef Fsqd
_refine_ls_weighting_details 'calc w=1/[\s^2^(Fo^2^)+(0.0959P)^2^+130.3883P] where P=(Fo^2^+2Fc^2^)/3'
_refine_ls_weighting_scheme calc
_refine_ls_wR_factor_gt 0.2696
_refine_ls_wR_factor_ref 0.2754
_reflns_number_gt 5307
_reflns_number_total 6142
_reflns_threshold_expression >2sigma(I)
_cod_data_source_file c2dt30184a.txt
_cod_data_source_block Structure_1-Zn
_cod_depositor_comments
;
The following automatic conversions were performed:

'_exptl_crystal_density_meas' value 'not measured' was changed to '?'
- the value is perceived as not measured.

Automatic conversion script
Id: cif_fix_values 3008 2015-01-20 13:52:24Z robertas 
;
_cod_database_code 7019329

loop_
_space_group_symop_id
_space_group_symop_operation_xyz
1 'x, y, z'
2 '-x+1/2, y+1/2, -z+1/2'
3 '-x, -y, -z'
4 'x-1/2, -y-1/2, z-1/2'

loop_
_atom_site_label
_atom_site_type_symbol
_atom_site_fract_x
_atom_site_fract_y
_atom_site_fract_z
_atom_site_U_iso_or_equiv
_atom_site_adp_type
_atom_site_occupancy
_atom_site_symmetry_multiplicity
_atom_site_calc_flag
_atom_site_refinement_flags
_atom_site_disorder_assembly
_atom_site_disorder_group
C39 C 0.0923(9) 0.0678(14) 0.3674(5) 0.054(3) Uani 1 1 d U A 4
H39 H 0.0718 -0.0242 0.3614 0.065 Uiso 1 1 calc R A 4
C34 C 0.1607(9) 0.0800(13) 0.3902(5) 0.052(3) Uani 1 1 d U A 4
H34 H 0.1872 -0.0037 0.3995 0.062 Uiso 1 1 calc R A 4
C37 C 0.0826(9) 0.3124(13) 0.3621(4) 0.050(3) Uani 1 1 d U A 4
H37 H 0.0557 0.3956 0.3527 0.060 Uiso 1 1 calc R A 4
C35 C 0.1916(8) 0.2098(13) 0.3999(4) 0.044(3) Uani 1 1 d U A 4
C38 C 0.0531(9) 0.1850(13) 0.3531(4) 0.046(3) Uani 1 1 d U . 4
C36 C 0.1553(10) 0.3258(15) 0.3858(4) 0.056(4) Uani 1 1 d . A 4
H36 H 0.1769 0.4172 0.3913 0.068 Uiso 1 1 calc R A 4
C48 C 0.1208(8) 0.7585(14) 0.7888(3) 0.036(3) Uani 1 1 d . . 4
C24 C 0.5938(8) -0.1873(11) 0.3225(3) 0.033(3) Uani 1 1 d . . 4
O8 O 0.1711(6) 0.7019(10) 0.7752(2) 0.050(2) Uani 1 1 d D . 4
Cd1 Cd 0.15547(5) 0.84643(9) 0.71871(2) 0.0345(5) Uani 1 1 d D . 1
Zn2 Zn 0.44090(11) 0.2492(2) 0.48083(5) 0.0601(7) Uani 1 1 d . A .
C17 C 0.5598(8) 0.3552(15) 0.5481(3) 0.043(3) Uani 1 1 d . . .
C15 C 0.6038(8) 0.1608(14) 0.5077(3) 0.041(3) Uani 1 1 d . A .
C1 C 0.3737(7) 0.4619(12) 0.5467(3) 0.026(3) Uani 1 1 d . . .
C7 C 0.3259(9) 0.1695(15) 0.4088(4) 0.051(4) Uani 1 1 d . A .
C11 C 0.5088(7) 0.0333(12) 0.4147(3) 0.033(3) Uani 1 1 d . . .
C16 C 0.6149(7) 0.2554(13) 0.5390(3) 0.033(3) Uani 1 1 d . . .
C13 C 0.6256(7) -0.0066(14) 0.4639(4) 0.040(3) Uani 1 1 d . . .
H13 H 0.6473 -0.0812 0.4511 0.048 Uiso 1 1 calc R . .
C10 C 0.4381(8) 0.0846(13) 0.4051(4) 0.039(3) Uani 1 1 d . A .
C18 C 0.5715(9) 0.4641(15) 0.5783(4) 0.049(4) Uani 1 1 d . . .
H18 H 0.6178 0.4904 0.5934 0.059 Uiso 1 1 calc R . .
C14 C 0.6553(8) 0.0565(15) 0.4989(4) 0.045(4) Uani 1 1 d . . .
H14 H 0.7019 0.0344 0.5145 0.054 Uiso 1 1 calc R . .
C19 C 0.5052(7) 0.5210(14) 0.5811(3) 0.034(3) Uani 1 1 d . . .
H19 H 0.4961 0.5954 0.5983 0.041 Uiso 1 1 calc R . .
C4 C 0.2138(10) 0.3457(18) 0.4795(5) 0.063(4) Uani 1 1 d . . .
H4 H 0.1623 0.3318 0.4701 0.075 Uiso 1 1 calc R . .
C5 C 0.2730(10) 0.3003(15) 0.4605(4) 0.054(4) Uani 1 1 d . A .
C20 C 0.4491(8) 0.4465(14) 0.5524(3) 0.038(3) Uani 1 1 d . . .
C2 C 0.3204(7) 0.4054(14) 0.5166(4) 0.039(3) Uani 1 1 d . A .
C6 C 0.2673(8) 0.2239(15) 0.4244(4) 0.046(3) Uani 1 1 d . . .
C12 C 0.5580(8) 0.0594(12) 0.4509(3) 0.039(3) Uani 1 1 d . A .
C9 C 0.3903(9) 0.0668(16) 0.3667(4) 0.054(4) Uani 1 1 d . A .
H9 H 0.4051 0.0293 0.3437 0.065 Uiso 1 1 calc R . .
C3 C 0.2431(9) 0.4126(17) 0.5136(4) 0.055(4) Uani 1 1 d . . .
H3 H 0.2163 0.4559 0.5318 0.066 Uiso 1 1 calc R . .
C8 C 0.3215(10) 0.113(2) 0.3701(5) 0.071(5) Uani 1 1 d . . .
H8 H 0.2785 0.1091 0.3504 0.085 Uiso 1 1 calc R A .
N2 N 0.4867(6) 0.3491(11) 0.5325(3) 0.038(3) Uani 1 1 d . . .
N3 N 0.3398(6) 0.3301(11) 0.4849(3) 0.040(3) Uani 1 1 d . . .
N4 N 0.3978(6) 0.1542(11) 0.4286(3) 0.039(3) Uani 1 1 d . . .
N1 N 0.5427(6) 0.1580(10) 0.4789(3) 0.031(2) Uani 1 1 d . . .
C21 C 0.5412(7) -0.0472(13) 0.3844(3) 0.032(3) Uani 1 1 d . . .
C23 C 0.5353(7) -0.2429(12) 0.3377(3) 0.029(3) Uani 1 1 d . . .
H23 H 0.5120 -0.3275 0.3267 0.035 Uiso 1 1 calc R . 4
C22 C 0.5090(8) -0.1772(12) 0.3694(4) 0.038(3) Uani 1 1 d . . .
H22 H 0.4701 -0.2197 0.3805 0.046 Uiso 1 1 calc R . .
C25 C 0.6274(9) -0.0655(16) 0.3398(4) 0.054(4) Uani 1 1 d . . .
H25 H 0.6695 -0.0274 0.3306 0.064 Uiso 1 1 calc R . 4
C26 C 0.6010(10) 0.0006(15) 0.3696(4) 0.053(4) Uani 1 1 d . . .
H26 H 0.6255 0.0840 0.3807 0.064 Uiso 1 1 calc R . .
C28 C 0.3049(9) 0.6726(12) 0.5694(3) 0.040(3) Uani 1 1 d . . .
H28 H 0.3009 0.7133 0.5440 0.048 Uiso 1 1 calc R . .
C27 C 0.3429(7) 0.5462(14) 0.5779(3) 0.035(3) Uani 1 1 d . . .
C30 C 0.2779(8) 0.6883(13) 0.6347(3) 0.036(3) Uani 1 1 d U . .
C29 C 0.2721(7) 0.7411(11) 0.5984(3) 0.030(3) Uani 1 1 d . . .
H29 H 0.2452 0.8269 0.5921 0.036 Uiso 1 1 calc R . .
C31 C 0.3206(9) 0.5667(16) 0.6437(4) 0.052(3) Uani 1 1 d U . .
H31 H 0.3289 0.5304 0.6697 0.063 Uiso 1 1 calc R . .
C32 C 0.3503(10) 0.4998(17) 0.6152(4) 0.060(5) Uani 1 1 d . . .
H32 H 0.3780 0.4152 0.6220 0.073 Uiso 1 1 calc R . .
C33 C 0.2411(7) 0.7612(14) 0.6650(3) 0.031(3) Uani 1 1 d U . .
O2 O 0.2041(6) 0.8691(10) 0.6563(2) 0.045(2) Uani 1 1 d . . .
O1 O 0.2469(5) 0.7064(11) 0.6983(2) 0.046(2) Uani 1 1 d . . .
C40 C 0.0226(8) 0.8264(12) 0.6726(4) 0.035(3) Uani 1 1 d . . .
O3 O 0.0545(6) 0.7151(10) 0.6848(3) 0.047(2) Uani 1 1 d . . .
O4 O 0.0479(5) 0.9488(8) 0.6820(2) 0.040(2) Uani 1 1 d . . .
C42 C 0.6877(8) 0.2650(13) 0.5637(4) 0.038(3) Uani 1 1 d . . .
C43 C 0.6982(10) 0.2501(19) 0.6051(4) 0.063(4) Uani 1 1 d . . .
H43 H 0.6572 0.2247 0.6173 0.076 Uiso 1 1 calc R . .
C41 C 0.7538(9) 0.2883(18) 0.5482(4) 0.056(4) Uani 1 1 d . . .
H41 H 0.7509 0.2989 0.5206 0.067 Uiso 1 1 calc R . .
C45 C 0.8300(11) 0.2966(16) 0.6124(6) 0.068(3) Uani 1 1 d U . .
C44 C 0.8220(10) 0.296(2) 0.5718(6) 0.075(5) Uani 1 1 d . . .
H44 H 0.8652 0.3011 0.5600 0.090 Uiso 1 1 calc R . .
C46 C 0.7670(11) 0.2718(16) 0.6279(6) 0.068(3) Uani 1 1 d U . .
H46 H 0.7707 0.2693 0.6557 0.082 Uiso 1 1 calc R . .
C47 C 0.9072(12) 0.3058(16) 0.6359(7) 0.068(3) Uani 1 1 d U . .
O6 O 0.9619(8) 0.3137(14) 0.6238(6) 0.117(6) Uani 1 1 d . . .
O5 O 0.9092(10) 0.3069(15) 0.6717(6) 0.112(6) Uani 1 1 d . . .
O7 O 0.0885(6) 0.8658(10) 0.7746(3) 0.047(2) Uani 1 1 d . . .
O9 O 0.2153(8) 1.0469(14) 0.7385(3) 0.094(5) Uani 1 1 d D . .
H9A H 0.241(14) 1.097(13) 0.725(4) 0.140 Uiso 1 1 d D B 1
H9B H 0.208(13) 1.098(13) 0.758(5) 0.140 Uiso 1 1 d D C 1

loop_
_atom_site_aniso_label
_atom_site_aniso_U_11
_atom_site_aniso_U_22
_atom_site_aniso_U_33
_atom_site_aniso_U_23
_atom_site_aniso_U_13
_atom_site_aniso_U_12
C39 0.047(8) 0.021(6) 0.090(8) -0.001(6) -0.004(6) 0.009(5)
C34 0.049(7) 0.020(5) 0.081(7) -0.006(5) -0.006(5) 0.008(5)
C37 0.062(8) 0.013(5) 0.075(8) 0.003(5) 0.010(6) 0.008(5)
C35 0.039(7) 0.026(6) 0.067(7) 0.003(5) 0.007(6) 0.014(5)
C38 0.059(8) 0.027(6) 0.052(7) 0.005(5) 0.013(6) 0.002(5)
C36 0.070(12) 0.037(8) 0.057(9) -0.009(7) -0.007(7) -0.026(7)
C48 0.037(9) 0.038(8) 0.033(7) -0.007(6) 0.002(6) 0.000(6)
C24 0.056(9) 0.020(6) 0.028(6) 0.011(5) 0.023(6) 0.011(5)
O8 0.056(7) 0.061(6) 0.039(5) 0.004(4) 0.025(5) 0.017(5)
Cd1 0.0395(7) 0.0331(6) 0.0325(6) -0.0004(4) 0.0108(4) 0.0014(4)
Zn2 0.0523(14) 0.0679(13) 0.0580(11) -0.0080(9) 0.0027(8) 0.0089(9)
C17 0.049(10) 0.062(9) 0.020(6) 0.001(6) 0.013(6) -0.002(7)
C15 0.052(10) 0.043(7) 0.032(7) 0.016(6) 0.015(6) 0.011(6)
C1 0.025(8) 0.028(6) 0.026(6) 0.011(5) 0.008(5) 0.002(5)
C7 0.047(11) 0.047(8) 0.053(8) -0.016(7) -0.007(7) 0.018(7)
C11 0.036(9) 0.031(6) 0.034(6) 0.008(5) 0.015(5) 0.002(6)
C16 0.033(8) 0.046(7) 0.020(6) 0.004(5) 0.004(5) 0.004(5)
C13 0.038(9) 0.045(8) 0.042(8) 0.019(6) 0.022(6) 0.022(6)
C10 0.048(10) 0.028(6) 0.044(7) 0.003(6) 0.016(6) 0.002(6)
C18 0.063(12) 0.051(8) 0.035(7) -0.003(6) 0.013(6) -0.023(8)
C14 0.038(9) 0.065(9) 0.038(7) 0.028(7) 0.024(6) 0.015(7)
C19 0.036(9) 0.046(7) 0.023(6) 0.001(5) 0.013(5) -0.016(6)
C4 0.048(11) 0.066(10) 0.076(11) -0.025(9) 0.018(8) -0.003(8)
C5 0.065(12) 0.044(8) 0.052(8) -0.023(7) 0.009(8) 0.013(7)
C20 0.042(10) 0.053(8) 0.023(6) -0.003(6) 0.012(5) 0.006(6)
C2 0.024(8) 0.051(8) 0.041(7) 0.009(6) 0.008(5) 0.008(6)
C6 0.032(9) 0.056(8) 0.049(8) -0.002(7) 0.009(6) 0.004(6)
C12 0.061(10) 0.027(6) 0.034(7) 0.006(5) 0.029(6) 0.001(6)
C9 0.061(12) 0.060(9) 0.035(7) -0.021(7) -0.009(6) 0.005(8)
C3 0.047(11) 0.069(10) 0.053(9) -0.001(8) 0.020(7) 0.014(7)
C8 0.046(12) 0.097(13) 0.059(9) -0.031(9) -0.019(7) 0.028(9)
N2 0.040(8) 0.050(6) 0.028(5) 0.001(5) 0.017(5) -0.014(5)
N3 0.034(7) 0.049(6) 0.036(6) -0.019(5) 0.003(5) 0.014(5)
N4 0.047(8) 0.033(6) 0.038(5) -0.008(5) 0.014(5) -0.002(5)
N1 0.039(7) 0.032(5) 0.025(5) 0.014(4) 0.013(4) 0.006(4)
C21 0.031(8) 0.038(7) 0.031(6) 0.007(5) 0.014(5) 0.007(5)
C23 0.026(7) 0.026(6) 0.038(6) 0.003(5) 0.013(5) 0.006(5)
C22 0.039(8) 0.027(7) 0.053(8) 0.007(6) 0.024(6) 0.005(5)
C25 0.049(10) 0.068(10) 0.050(8) -0.021(7) 0.027(7) -0.038(8)
C26 0.082(12) 0.041(8) 0.044(8) -0.008(6) 0.034(8) -0.023(7)
C28 0.087(11) 0.020(6) 0.016(5) 0.003(5) 0.016(6) 0.001(6)
C27 0.032(8) 0.049(8) 0.025(6) 0.002(5) 0.008(5) -0.004(6)
C30 0.042(6) 0.044(6) 0.026(5) 0.011(5) 0.017(4) 0.003(5)
C29 0.036(8) 0.022(6) 0.030(6) 0.004(5) 0.003(5) 0.000(5)
C31 0.057(8) 0.069(7) 0.033(6) 0.027(6) 0.015(5) 0.021(6)
C32 0.086(13) 0.069(10) 0.037(8) 0.022(7) 0.041(8) 0.036(9)
C33 0.031(6) 0.046(7) 0.022(5) 0.008(5) 0.022(5) -0.004(5)
O2 0.053(6) 0.047(6) 0.040(5) 0.002(4) 0.020(4) 0.001(5)
O1 0.024(6) 0.079(6) 0.041(5) 0.011(5) 0.025(4) 0.009(4)
C40 0.052(9) 0.011(6) 0.045(7) -0.004(5) 0.018(6) -0.007(6)
O3 0.045(6) 0.042(6) 0.048(5) -0.001(4) -0.011(4) 0.008(4)
O4 0.045(6) 0.026(5) 0.049(5) 0.005(4) 0.007(4) -0.002(4)
C42 0.032(9) 0.038(7) 0.043(7) -0.002(6) 0.002(6) 0.014(5)
C43 0.054(12) 0.091(12) 0.039(8) -0.008(8) -0.004(7) 0.003(8)
C41 0.039(10) 0.077(10) 0.049(8) 0.010(7) 0.003(7) -0.005(7)
C45 0.062(7) 0.042(5) 0.088(7) -0.012(5) -0.024(5) 0.009(5)
C44 0.041(12) 0.092(13) 0.088(13) 0.023(10) 0.005(9) -0.018(9)
C46 0.062(7) 0.043(5) 0.088(7) -0.012(5) -0.024(5) 0.010(5)
C47 0.062(7) 0.042(5) 0.088(7) -0.012(5) -0.025(5) 0.009(5)
O6 0.038(9) 0.063(8) 0.25(2) 0.067(10) 0.013(10) 0.008(6)
O5 0.108(14) 0.074(9) 0.130(14) -0.006(8) -0.053(10) 0.001(8)
O7 0.061(7) 0.046(6) 0.042(5) 0.002(4) 0.030(4) 0.005(5)
O9 0.130(12) 0.102(9) 0.072(7) -0.065(7) 0.083(8) -0.085(9)

loop_
_atom_type_symbol
_atom_type_description
_atom_type_scat_dispersion_real
_atom_type_scat_dispersion_imag
_atom_type_scat_source
C C 0.0033 0.0016 'International Tables Vol C Tables 4.2.6.8 and 6.1.1.4'
H H 0.0000 0.0000 'International Tables Vol C Tables 4.2.6.8 and 6.1.1.4'
N N 0.0061 0.0033 'International Tables Vol C Tables 4.2.6.8 and 6.1.1.4'
O O 0.0106 0.0060 'International Tables Vol C Tables 4.2.6.8 and 6.1.1.4'
Zn Zn 0.2839 1.4301 'International Tables Vol C Tables 4.2.6.8 and 6.1.1.4'
Cd Cd -0.8075 1.2024 'International Tables Vol C Tables 4.2.6.8 and 6.1.1.4'

loop_
_geom_angle_atom_site_label_1
_geom_angle_atom_site_label_2
_geom_angle_atom_site_label_3
_geom_angle
_geom_angle_site_symmetry_1
_geom_angle_site_symmetry_3
C38 C39 C34 121.1(13) . .
C35 C34 C39 121.3(12) . .
C38 C37 C36 120.6(13) . .
C34 C35 C6 121.6(12) . .
C36 C35 C34 118.9(14) . .
C36 C35 C6 119.5(13) . .
C39 C38 C40 121.9(12) . 3_566
C37 C38 C39 118.4(15) . .
C37 C38 C40 119.7(12) . 3_566
C35 C36 C37 119.6(12) . .
O8 C48 C24 118.1(12) . 4_566
O8 C48 O7 123.2(12) . .
O7 C48 C24 118.5(12) . 4_566
C23 C24 C48 120.5(11) . 4_665
C23 C24 C25 117.9(10) . .
C25 C24 C48 121.6(12) . 4_665
O2 Cd1 C33 26.6(3) . .
O2 Cd1 C40 84.8(3) . .
O1 Cd1 C33 27.0(3) . .
O1 Cd1 O2 53.4(3) . .
O1 Cd1 C40 113.9(4) . .
O1 Cd1 O3 95.4(3) . .
O1 Cd1 O4 130.0(3) . .
O1 Cd1 O7 139.1(3) . .
C40 Cd1 C33 98.1(4) . .
O3 Cd1 C33 89.9(4) . .
O3 Cd1 O2 88.7(3) . .
O3 Cd1 C40 27.5(3) . .
O3 Cd1 O7 88.8(3) . .
O4 Cd1 C33 105.9(3) . .
O4 Cd1 O2 83.3(3) . .
O4 Cd1 C40 28.1(3) . .
O4 Cd1 O3 55.6(3) . .
O4 Cd1 O7 85.0(3) . .
O7 Cd1 C33 165.7(3) . .
O7 Cd1 O2 167.4(3) . .
O7 Cd1 C40 87.2(4) . .
O9 Cd1 C33 98.5(4) . .
O9 Cd1 O2 88.0(3) . .
O9 Cd1 O1 103.3(4) . .
O9 Cd1 C40 126.3(5) . .
O9 Cd1 O3 153.8(5) . .
O9 Cd1 O4 98.2(5) . .
O9 Cd1 O7 88.9(3) . .
N3 Zn2 N2 90.7(4) . .
N3 Zn2 N4 90.2(4) . .
N3 Zn2 N1 176.8(4) . .
N4 Zn2 N2 178.1(4) . .
N4 Zn2 N1 90.4(4) . .
N1 Zn2 N2 88.9(4) . .
C16 C17 C18 126.0(13) . .
N2 C17 C16 124.2(12) . .
N2 C17 C18 109.4(12) . .
C16 C15 C14 126.2(13) . .
N1 C15 C16 125.1(11) . .
N1 C15 C14 108.7(12) . .
C20 C1 C2 128.5(11) . .
C20 C1 C27 116.0(10) . .
C2 C1 C27 115.4(11) . .
C6 C7 C8 125.3(13) . .
C6 C7 N4 125.7(12) . .
N4 C7 C8 108.9(12) . .
C10 C11 C12 125.5(11) . .
C10 C11 C21 118.5(11) . .
C12 C11 C21 115.8(11) . .
C17 C16 C42 115.6(11) . .
C15 C16 C17 124.5(12) . .
C15 C16 C42 119.7(11) . .
C14 C13 C12 107.0(11) . .
C11 C10 C9 125.0(12) . .
N4 C10 C11 127.8(12) . .
N4 C10 C9 107.2(13) . .
C19 C18 C17 107.9(13) . .
C13 C14 C15 107.8(12) . .
C18 C19 C20 107.2(11) . .
C3 C4 C5 108.5(15) . .
C4 C5 C6 127.2(15) . .
N3 C5 C4 108.6(12) . .
N3 C5 C6 123.9(13) . .
C1 C20 C19 127.9(11) . .
C1 C20 N2 124.6(12) . .
N2 C20 C19 107.4(12) . .
C3 C2 C1 127.1(12) . .
C3 C2 N3 110.4(12) . .
N3 C2 C1 122.4(11) . .
C7 C6 C35 116.9(12) . .
C7 C6 C5 125.5(14) . .
C5 C6 C35 117.5(12) . .
C13 C12 C11 126.9(11) . .
C13 C12 N1 109.9(11) . .
N1 C12 C11 123.1(12) . .
C8 C9 C10 107.8(12) . .
C4 C3 C2 106.9(13) . .
C9 C8 C7 107.0(12) . .
C17 N2 Zn2 126.3(8) . .
C17 N2 C20 108.1(10) . .
C20 N2 Zn2 124.3(9) . .
C5 N3 Zn2 127.0(8) . .
C5 N3 C2 105.3(10) . .
C2 N3 Zn2 126.7(8) . .
C7 N4 Zn2 125.7(8) . .
C10 N4 Zn2 124.8(10) . .
C10 N4 C7 108.8(11) . .
C15 N1 Zn2 127.0(8) . .
C15 N1 C12 106.4(10) . .
C12 N1 Zn2 125.7(9) . .
C22 C21 C11 120.4(11) . .
C26 C21 C11 122.3(11) . .
C26 C21 C22 117.3(11) . .
C24 C23 C22 121.3(11) . .
C23 C22 C21 119.2(11) . .
C26 C25 C24 121.1(12) . .
C21 C26 C25 122.9(13) . .
C27 C28 C29 120.0(10) . .
C28 C27 C1 122.0(9) . .
C32 C27 C1 121.4(12) . .
C32 C27 C28 116.6(11) . .
C29 C30 C31 118.0(11) . .
C29 C30 C33 120.7(11) . .
C31 C30 C33 121.3(10) . .
C30 C29 C28 121.5(11) . .
C32 C31 C30 119.8(11) . .
C27 C32 C31 123.9(13) . .
C30 C33 Cd1 168.3(9) . .
O2 C33 Cd1 64.6(6) . .
O2 C33 C30 119.9(10) . .
O2 C33 O1 121.6(10) . .
O1 C33 Cd1 57.7(6) . .
O1 C33 C30 118.4(11) . .
C33 O2 Cd1 88.8(6) . .
C33 O1 Cd1 95.3(7) . .
C38 C40 Cd1 179.5(9) 3_566 .
O3 C40 C38 118.1(10) . 3_566
O3 C40 Cd1 61.8(7) . .
O3 C40 O4 123.5(13) . .
O4 C40 C38 118.3(11) . 3_566
O4 C40 Cd1 61.7(7) . .
C40 O3 Cd1 90.7(8) . .
C40 O4 Cd1 90.2(8) . .
C43 C42 C16 122.8(13) . .
C43 C42 C41 114.7(13) . .
C41 C42 C16 122.6(11) . .
C46 C43 C42 121.2(17) . .
C44 C41 C42 121.8(14) . .
C44 C45 C47 118.4(19) . .
C46 C45 C44 116.2(16) . .
C46 C45 C47 124.9(19) . .
C41 C44 C45 122.4(17) . .
C45 C46 C43 123.1(18) . .
O6 C47 C45 127(2) . .
O6 C47 O5 119(2) . .
O5 C47 C45 114(2) . .
C48 O7 Cd1 89.0(8) . .

loop_
_geom_bond_atom_site_label_1
_geom_bond_atom_site_label_2
_geom_bond_distance
_geom_bond_site_symmetry_2
C39 C34 1.36(2) .
C39 C38 1.36(2) .
C34 C35 1.36(2) .
C37 C38 1.33(2) .
C37 C36 1.44(2) .
C35 C36 1.33(2) .
C35 C6 1.50(2) .
C38 C40 1.52(2) 3_566
C48 C24 1.497(18) 4_566
C48 O8 1.220(16) .
C48 O7 1.227(16) .
C24 C48 1.497(18) 4_665
C24 C23 1.370(17) .
C24 C25 1.385(18) .
Cd1 C33 2.738(11) .
Cd1 O2 2.473(8) .
Cd1 O1 2.325(8) .
Cd1 C40 2.676(14) .
Cd1 O3 2.359(9) .
Cd1 O4 2.357(9) .
Cd1 O7 2.459(8) .
Cd1 O9 2.226(10) .
Zn2 N2 2.066(10) .
Zn2 N3 2.022(11) .
Zn2 N4 2.048(10) .
Zn2 N1 2.057(10) .
C17 C16 1.45(2) .
C17 C18 1.451(19) .
C17 N2 1.354(18) .
C15 C16 1.389(18) .
C15 C14 1.42(2) .
C15 N1 1.366(17) .
C1 C20 1.366(18) .
C1 C2 1.404(18) .
C1 C27 1.517(17) .
C7 C6 1.37(2) .
C7 C8 1.43(2) .
C7 N4 1.381(18) .
C11 C10 1.365(19) .
C11 C12 1.432(19) .
C11 C21 1.491(17) .
C16 C42 1.457(19) .
C13 C14 1.37(2) .
C13 C12 1.387(19) .
C10 C9 1.47(2) .
C10 N4 1.352(17) .
C18 C19 1.34(2) .
C19 C20 1.477(19) .
C4 C5 1.42(2) .
C4 C3 1.36(2) .
C5 C6 1.43(2) .
C5 N3 1.39(2) .
C20 N2 1.390(17) .
C2 C3 1.40(2) .
C2 N3 1.400(16) .
C12 N1 1.401(15) .
C9 C8 1.35(2) .
C21 C22 1.415(18) .
C21 C26 1.355(19) .
C23 C22 1.408(17) .
C25 C26 1.36(2) .
C28 C27 1.382(19) .
C28 C29 1.406(17) .
C27 C32 1.346(18) .
C30 C29 1.334(16) .
C30 C31 1.388(19) .
C30 C33 1.500(18) .
C31 C32 1.35(2) .
C33 O2 1.227(15) .
C33 O1 1.248(14) .
C40 C38 1.52(2) 3_566
C40 O3 1.236(15) .
C40 O4 1.260(14) .
C42 C43 1.41(2) .
C42 C41 1.42(2) .
C43 C46 1.38(2) .
C41 C44 1.37(2) .
C45 C44 1.38(3) .
C45 C46 1.37(3) .
C45 C47 1.51(3) .
C47 O6 1.15(3) .
C47 O5 1.23(3) .

loop_
_smtbx_masks_void_nr
_smtbx_masks_void_average_x
_smtbx_masks_void_average_y
_smtbx_masks_void_average_z
_smtbx_masks_void_volume
_smtbx_masks_void_count_electrons
1 -0.677 -0.743 0.177 2576.5 0.0
